data_4134121
loop_
_publ_author_name
'Zhang, Qian'
'Zhang, Yan-E'
'Tong, Shuo'
'Wang, Mei-Xiang'

_publ_section_title
;
 Hydrocarbon Belts with Truncated Cone Structures.
;
_journal_issue 3
_journal_name_full 'Journal of the American Chemical Society'
_journal_page_first 1196
_journal_page_last 1199
_journal_paper_doi 10.1021/jacs.9b12181
_journal_volume 142
_journal_year 2020
_chemical_formula_moiety 'C2 H3 O2, C48 H56'
_chemical_formula_sum 'C50 H59 O2'
_chemical_formula_weight 691.97
_space_group_crystal_system monoclinic
_space_group_IT_number 14
_space_group_name_Hall '-P 2yn'
_space_group_name_H-M_alt 'P 1 21/n 1'
_atom_sites_solution_hydrogens geom
_atom_sites_solution_primary dual
_audit_creation_date 2019-11-10
_audit_creation_method
;
Olex2 1.2
(compiled 2018.05.29 svn.r3508 for OlexSys, GUI svn.r5506)
;
_cell_angle_alpha 90
_cell_angle_beta 94.3260(10)
_cell_angle_gamma 90
_cell_formula_units_Z 4
_cell_length_a 10.59010(10)
_cell_length_b 13.8435(2)
_cell_length_c 26.7612(4)
_cell_measurement_reflns_used 7948
_cell_measurement_temperature 169.99(11)
_cell_measurement_theta_max 73.9530
_cell_measurement_theta_min 3.3150
_cell_volume 3912.12(9)
_computing_cell_refinement 'CrysAlisPro 1.171.40.14e (Rigaku OD, 2018)'
_computing_data_collection 'CrysAlisPro 1.171.40.14e (Rigaku OD, 2018)'
_computing_data_reduction 'CrysAlisPro 1.171.40.14e (Rigaku OD, 2018)'
_computing_molecular_graphics 'Olex2 (Dolomanov et al., 2009)'
_computing_publication_material 'Olex2 (Dolomanov et al., 2009)'
_computing_structure_refinement 'ShelXL (Sheldrick, 2015)'
_computing_structure_solution 'ShelXT (Sheldrick, 2015)'
_diffrn_ambient_environment N~2~
_diffrn_ambient_temperature 169.99(11)
_diffrn_detector 'CCD plate'
_diffrn_detector_type HyPix
_diffrn_measured_fraction_theta_full 0.999
_diffrn_measured_fraction_theta_max 0.963
_diffrn_measurement_details
;
List of Runs (angles in degrees, time in seconds):

  # Type    Start    End  Width  t~exp~   \w     \q     \k     \f   Frames
--------------------------------------------------------------------------
  1  \w    -79.00 -20.00   0.50    0.25    --  -47.45 111.00 166.00  118
  2  \w     16.00  48.00   0.50    0.25    --   47.45-111.00  72.00   64
  3  \w    -93.00 -68.00   0.50    1.50    --  -99.00 111.00 166.00   50
  4  \w   -165.00-134.00   0.50    1.50    --  -99.00-111.00  72.00   62
  5  \w    103.00 128.00   0.50    1.50    --  103.25 111.00 166.00   50
  6  \w     32.00  96.00   0.50    1.50    --  103.25-111.00  72.00  128
  7  \w   -120.00 -73.00   0.50    0.25    --  -47.45-125.00-150.00   94
  8  \w    -24.00  61.00   0.50    0.25    --   47.45 -38.00  30.00  170
  9  \w     34.00 120.00   0.50    0.25    --   47.45  57.00-180.00  172
 10  \w   -168.00 -83.00   0.50    1.50    --  -99.00 -61.00   0.00  170
 11  \w   -148.00 -90.00   0.50    1.50    --  -99.00 -45.00 120.00  116
 12  \w     45.00 106.00   0.50    1.50    --  103.25 -94.00 -30.00  122
 13  \w     34.00  63.00   0.50    1.50    --  103.25 -94.00 -90.00   58
 14  \w    125.00 159.00   0.50    1.50    --  103.25  45.00 -90.00   68
 15  \w     46.00 107.00   0.50    1.50    --  103.25 -94.00-150.00  122
 16  \w     36.00 104.00   0.50    1.50    --  103.25 -94.00 120.00  136
 17  \w     97.00 168.00   0.50    1.50    --  103.25  45.00   0.00  142
 18  \w    121.00 154.00   0.50    1.50    --  103.25  45.00-180.00   66
 19  \w     76.00 103.00   0.50    1.50    --  103.25 -94.00 -90.00   54
;
_diffrn_measurement_device 'four-circle diffractometer'
_diffrn_measurement_device_type 'XtaLAB Synergy R, HyPix'
_diffrn_measurement_method '\w scans'
_diffrn_orient_matrix_type 'CrysAlisPro convention (1999,Acta A55,543-557)'
_diffrn_orient_matrix_UB_11 -0.0665634000
_diffrn_orient_matrix_UB_12 -0.0535578000
_diffrn_orient_matrix_UB_13 -0.0450630000
_diffrn_orient_matrix_UB_21 -0.0076734000
_diffrn_orient_matrix_UB_22 0.0950636000
_diffrn_orient_matrix_UB_23 -0.0300024000
_diffrn_orient_matrix_UB_31 0.1295654000
_diffrn_orient_matrix_UB_32 -0.0218740000
_diffrn_orient_matrix_UB_33 -0.0200697000
_diffrn_radiation_monochromator mirror
_diffrn_radiation_probe x-ray
_diffrn_radiation_type CuK\a
_diffrn_radiation_wavelength 1.54184
_diffrn_reflns_av_R_equivalents 0.0786
_diffrn_reflns_av_unetI/netI 0.0824
_diffrn_reflns_Laue_measured_fraction_full 0.999
_diffrn_reflns_Laue_measured_fraction_max 0.963
_diffrn_reflns_limit_h_max 13
_diffrn_reflns_limit_h_min -11
_diffrn_reflns_limit_k_max 17
_diffrn_reflns_limit_k_min -16
_diffrn_reflns_limit_l_max 32
_diffrn_reflns_limit_l_min -33
_diffrn_reflns_number 26964
_diffrn_reflns_point_group_measured_fraction_full 0.999
_diffrn_reflns_point_group_measured_fraction_max 0.963
_diffrn_reflns_theta_full 67.684
_diffrn_reflns_theta_max 75.376
_diffrn_reflns_theta_min 3.312
_diffrn_source 'Rotating-anode X-ray tube'
_diffrn_source_type 'PhotonJet R (Cu) X-ray Source'
_exptl_absorpt_coefficient_mu 0.526
_exptl_absorpt_correction_T_max 1.00000
_exptl_absorpt_correction_T_min 0.68354
_exptl_absorpt_correction_type multi-scan
_exptl_absorpt_process_details
;
CrysAlisPro 1.171.40.14e (Rigaku Oxford Diffraction, 2018)
Empirical absorption correction using spherical harmonics,
 implemented in SCALE3 ABSPACK scaling algorithm.
;
_exptl_crystal_colour colourless
_exptl_crystal_colour_primary colourless
_exptl_crystal_density_diffrn 1.175
_exptl_crystal_description prism
_exptl_crystal_F_000 1500
_exptl_crystal_size_max 0.06
_exptl_crystal_size_mid 0.05
_exptl_crystal_size_min 0.04
_refine_diff_density_max 0.748
_refine_diff_density_min -0.274
_refine_diff_density_rms 0.056
_refine_ls_extinction_method none
_refine_ls_goodness_of_fit_ref 1.097
_refine_ls_hydrogen_treatment constr
_refine_ls_matrix_type full
_refine_ls_number_parameters 474
_refine_ls_number_reflns 7801
_refine_ls_number_restraints 0
_refine_ls_restrained_S_all 1.097
_refine_ls_R_factor_all 0.1070
_refine_ls_R_factor_gt 0.0703
_refine_ls_shift/su_max 0.000
_refine_ls_shift/su_mean 0.000
_refine_ls_structure_factor_coef Fsqd
_refine_ls_weighting_details 'w=1/[\s^2^(Fo^2^)+(0.0791P)^2^+3.5743P] where P=(Fo^2^+2Fc^2^)/3'
_refine_ls_weighting_scheme calc
_refine_ls_wR_factor_gt 0.1856
_refine_ls_wR_factor_ref 0.2035
_reflns_Friedel_coverage 0.000
_reflns_number_gt 5897
_reflns_number_total 7801
_reflns_threshold_expression 'I > 2\s(I)'
_cod_data_source_file ja9b12181_si_008.cif
_cod_data_source_block tx258
_cod_database_code 4134121
_shelx_shelxl_version_number 2014/7
_chemical_oxdiff_formula CHNO
_shelx_space_group_comment
;
The symmetry employed for this shelxl refinement is uniquely defined
by the following loop, which should always be used as a source of
symmetry information in preference to the above space-group names.
They are only intended as comments.
;
_reflns_odcompleteness_completeness 99.97
_reflns_odcompleteness_iscentric 1
_reflns_odcompleteness_theta 66.97
_olex2_refinement_description
;
1. Fixed Uiso
 At 1.2 times of:
  All C(H) groups, All C(H,H) groups
 At 1.5 times of:
  All C(H,H,H) groups
2.a Ternary CH refined with riding coordinates:
 C8(H8), C20(H20), C16(H16), C12(H12)
2.b Secondary CH2 refined with riding coordinates:
 C47(H47A,H47B), C35(H35A,H35B), C23(H23A,H23B), C44(H44A,H44B), C50(H50A,
 H50B), C22(H22A,H22B), C41(H41A,H41B), C34(H34A,H34B), C51(H51A,H51B),
 C45(H45A,H45B), C40(H40A,H40B), C48(H48A,H48B), C30(H30A,H30B), C39(H39A,H39B),
  C29(H29A,H29B), C42(H42A,H42B)
2.c Aromatic/amide H refined with riding coordinates:
 C6(H6), C10(H10), C18(H18), C25(H25), C37(H37), C14(H14), C27(H27), C32(H32)
2.d Idealised Me refined as rotating group:
 C4(H4A,H4B,H4C), C52(H52A,H52B,H52C), C43(H43A,H43B,H43C), C49(H49A,H49B,
 H49C), C46(H46A,H46B,H46C)
;
_olex2_submission_special_instructions 'No special instructions were received'
_oxdiff_exptl_absorpt_empirical_details
;
Empirical correction (ABSPACK) includes:
- Absorption correction using spherical harmonics
- Frame scaling
;
_oxdiff_exptl_absorpt_empirical_full_max 1.972
_oxdiff_exptl_absorpt_empirical_full_min 0.498

loop_
_space_group_symop_operation_xyz
'x, y, z'
'-x+1/2, y+1/2, -z+1/2'
'-x, -y, -z'
'x-1/2, -y-1/2, z-1/2'

loop_
_atom_site_label
_atom_site_type_symbol
_atom_site_fract_x
_atom_site_fract_y
_atom_site_fract_z
_atom_site_U_iso_or_equiv
_atom_site_adp_type
_atom_site_occupancy
_atom_site_site_symmetry_order
_atom_site_calc_flag
_atom_site_refinement_flags_posn
O3 O 0.5089(3) 1.01926(19) 0.29751(11) 0.0693(7) Uani 1 1 d .
C6 C 0.5175(2) 0.84013(19) 0.45931(9) 0.0260(5) Uani 1 1 d .
H6 H 0.5497 0.7826 0.4730 0.031 Uiso 1 1 calc R
C2 C 0.4568(2) 0.9412(2) 0.28862(10) 0.0328(6) Uani 1 1 d .
C7 C 0.3875(2) 0.84902(18) 0.44810(9) 0.0264(5) Uani 1 1 d .
C5 C 0.6010(2) 0.91538(19) 0.45052(9) 0.0273(5) Uani 1 1 d .
C8 C 0.2968(2) 0.76354(18) 0.45056(9) 0.0273(5) Uani 1 1 d .
H8 H 0.2174 0.7883 0.4622 0.033 Uiso 1 1 calc R
C9 C 0.2701(2) 0.73333(18) 0.39545(9) 0.0271(5) Uani 1 1 d .
C26 C 0.5542(2) 1.00178(19) 0.42987(9) 0.0295(5) Uani 1 1 d .
C10 C 0.3278(2) 0.65255(19) 0.37635(9) 0.0280(5) Uani 1 1 d .
H10 H 0.3738 0.6120 0.3987 0.034 Uiso 1 1 calc R
C21 C 0.1988(2) 0.79375(19) 0.36214(10) 0.0294(5) Uani 1 1 d .
C17 C 0.8339(2) 0.77912(19) 0.33647(9) 0.0273(5) Uani 1 1 d .
C36 C 0.8317(2) 0.8583(2) 0.30360(9) 0.0292(5) Uani 1 1 d .
C19 C 0.7852(2) 0.88673(19) 0.40473(9) 0.0275(5) Uani 1 1 d .
C18 C 0.8095(2) 0.7958(2) 0.38636(9) 0.0278(5) Uani 1 1 d .
H18 H 0.8096 0.7434 0.4081 0.033 Uiso 1 1 calc R
C25 C 0.4234(2) 1.01108(19) 0.42006(10) 0.0311(6) Uani 1 1 d .
H25 H 0.3913 1.0692 0.4071 0.037 Uiso 1 1 calc R
C20 C 0.7441(2) 0.9028(2) 0.45773(9) 0.0282(5) Uani 1 1 d .
H20 H 0.7795 0.9649 0.4694 0.034 Uiso 1 1 calc R
C37 C 0.8080(2) 0.9492(2) 0.32233(9) 0.0297(5) Uani 1 1 d .
H37 H 0.8078 1.0017 0.3006 0.036 Uiso 1 1 calc R
C14 C 0.6280(3) 0.60326(18) 0.30630(9) 0.0303(5) Uani 1 1 d .
H14 H 0.6449 0.5721 0.3369 0.036 Uiso 1 1 calc R
C13 C 0.5082(3) 0.59489(19) 0.28205(10) 0.0322(6) Uani 1 1 d .
C11 C 0.3205(2) 0.62894(19) 0.32562(10) 0.0301(5) Uani 1 1 d .
C24 C 0.3396(2) 0.93721(19) 0.42887(10) 0.0296(5) Uani 1 1 d .
C15 C 0.7241(3) 0.65673(19) 0.28647(9) 0.0305(6) Uani 1 1 d .
C28 C 0.2513(2) 0.6904(2) 0.29197(10) 0.0323(6) Uani 1 1 d .
C33 C 0.6981(3) 0.70331(19) 0.24031(9) 0.0320(6) Uani 1 1 d .
C38 C 0.7845(2) 0.9660(2) 0.37212(10) 0.0301(5) Uani 1 1 d .
C16 C 0.8502(3) 0.6782(2) 0.31635(10) 0.0331(6) Uani 1 1 d .
H16 H 0.9151 0.6818 0.2922 0.040 Uiso 1 1 calc R
O1 O 0.3699(3) 0.9299(3) 0.25677(12) 0.0893(11) Uani 1 1 d .
C47 C 0.3424(3) 0.6818(2) 0.48581(10) 0.0325(6) Uani 1 1 d .
H47A H 0.4180 0.6535 0.4736 0.039 Uiso 1 1 calc R
H47B H 0.3654 0.7087 0.5187 0.039 Uiso 1 1 calc R
C27 C 0.1920(2) 0.7701(2) 0.31154(10) 0.0327(6) Uani 1 1 d .
H27 H 0.1448 0.8101 0.2893 0.039 Uiso 1 1 calc R
C12 C 0.3992(3) 0.54599(19) 0.30636(10) 0.0325(6) Uani 1 1 d .
H12 H 0.3467 0.5140 0.2795 0.039 Uiso 1 1 calc R
C32 C 0.5785(3) 0.6938(2) 0.21606(9) 0.0354(6) Uani 1 1 d .
H32 H 0.5620 0.7237 0.1852 0.042 Uiso 1 1 calc R
C35 C 0.8550(3) 0.8480(2) 0.24854(10) 0.0347(6) Uani 1 1 d .
H35A H 0.9460 0.8476 0.2463 0.042 Uiso 1 1 calc R
H35B H 0.8230 0.9060 0.2317 0.042 Uiso 1 1 calc R
C31 C 0.4819(3) 0.6413(2) 0.23585(10) 0.0353(6) Uani 1 1 d .
C4 C 0.5016(3) 0.8573(2) 0.31776(10) 0.0361(6) Uani 1 1 d .
H4A H 0.5735 0.8752 0.3398 0.054 Uiso 1 1 calc GR
H4B H 0.5255 0.8072 0.2955 0.054 Uiso 1 1 calc GR
H4C H 0.4352 0.8341 0.3372 0.054 Uiso 1 1 calc GR
C23 C 0.1985(2) 0.9506(2) 0.41779(12) 0.0376(6) Uani 1 1 d .
H23A H 0.1835 1.0170 0.4074 0.045 Uiso 1 1 calc R
H23B H 0.1581 0.9413 0.4488 0.045 Uiso 1 1 calc R
C44 C 0.4395(3) 0.46841(19) 0.34500(10) 0.0353(6) Uani 1 1 d .
H44A H 0.4833 0.4991 0.3739 0.042 Uiso 1 1 calc R
H44B H 0.4986 0.4248 0.3306 0.042 Uiso 1 1 calc R
C50 C 0.7894(2) 0.8274(2) 0.49638(9) 0.0317(6) Uani 1 1 d .
H50A H 0.7634 0.7639 0.4843 0.038 Uiso 1 1 calc R
H50B H 0.7493 0.8392 0.5272 0.038 Uiso 1 1 calc R
C22 C 0.1329(3) 0.8847(2) 0.37796(11) 0.0382(6) Uani 1 1 d .
H22A H 0.0524 0.8654 0.3899 0.046 Uiso 1 1 calc R
H22B H 0.1141 0.9234 0.3481 0.046 Uiso 1 1 calc R
C41 C 0.8955(3) 0.6037(2) 0.35586(11) 0.0381(6) Uani 1 1 d .
H41A H 0.9640 0.6315 0.3774 0.046 Uiso 1 1 calc R
H41B H 0.8266 0.5891 0.3765 0.046 Uiso 1 1 calc R
C34 C 0.8012(3) 0.7618(2) 0.21797(10) 0.0395(7) Uani 1 1 d .
H34A H 0.7679 0.7855 0.1855 0.047 Uiso 1 1 calc R
H34B H 0.8707 0.7185 0.2122 0.047 Uiso 1 1 calc R
C51 C 0.9334(3) 0.8284(2) 0.50751(11) 0.0380(6) Uani 1 1 d .
H51A H 0.9734 0.8091 0.4776 0.046 Uiso 1 1 calc R
H51B H 0.9606 0.8936 0.5159 0.046 Uiso 1 1 calc R
C45 C 0.3279(3) 0.4098(2) 0.36224(12) 0.0437(7) Uani 1 1 d .
H45A H 0.2749 0.4517 0.3808 0.052 Uiso 1 1 calc R
H45B H 0.2772 0.3864 0.3330 0.052 Uiso 1 1 calc R
C40 C 0.6402(3) 1.0852(2) 0.41866(13) 0.0421(7) Uani 1 1 d .
H40A H 0.6692 1.1144 0.4504 0.051 Uiso 1 1 calc R
H40B H 0.5887 1.1331 0.4002 0.051 Uiso 1 1 calc R
C48 C 0.2447(3) 0.6023(2) 0.49090(12) 0.0429(7) Uani 1 1 d .
H48A H 0.1711 0.6296 0.5052 0.051 Uiso 1 1 calc R
H48B H 0.2177 0.5780 0.4578 0.051 Uiso 1 1 calc R
C30 C 0.3514(3) 0.6331(3) 0.20918(11) 0.0446(7) Uani 1 1 d .
H30A H 0.3325 0.5650 0.2041 0.054 Uiso 1 1 calc R
H30B H 0.3537 0.6624 0.1763 0.054 Uiso 1 1 calc R
C39 C 0.7570(3) 1.0668(2) 0.38961(12) 0.0442(7) Uani 1 1 d .
H39A H 0.7502 1.1081 0.3603 0.053 Uiso 1 1 calc R
H39B H 0.8304 1.0884 0.4105 0.053 Uiso 1 1 calc R
C29 C 0.2419(3) 0.6790(2) 0.23536(11) 0.0448(7) Uani 1 1 d .
H29A H 0.2276 0.7428 0.2210 0.054 Uiso 1 1 calc R
H29B H 0.1665 0.6412 0.2263 0.054 Uiso 1 1 calc R
C52 C 0.9763(3) 0.7618(3) 0.54992(13) 0.0509(8) Uani 1 1 d .
H52A H 0.9454 0.6978 0.5426 0.076 Uiso 1 1 calc GR
H52B H 0.9437 0.7843 0.5803 0.076 Uiso 1 1 calc GR
H52C H 1.0671 0.7609 0.5538 0.076 Uiso 1 1 calc GR
C42 C 0.9408(3) 0.5115(2) 0.33354(13) 0.0481(8) Uani 1 1 d .
H42A H 1.0148 0.5250 0.3155 0.058 Uiso 1 1 calc R
H42B H 0.8751 0.4867 0.3097 0.058 Uiso 1 1 calc R
C43 C 0.9738(4) 0.4352(3) 0.37295(16) 0.0613(10) Uani 1 1 d .
H43A H 1.0178 0.3830 0.3583 0.092 Uiso 1 1 calc GR
H43B H 0.8976 0.4113 0.3858 0.092 Uiso 1 1 calc GR
H43C H 1.0271 0.4631 0.3998 0.092 Uiso 1 1 calc GR
C49 C 0.2946(4) 0.5193(3) 0.52335(17) 0.0693(11) Uani 1 1 d .
H49A H 0.3648 0.4898 0.5085 0.104 Uiso 1 1 calc GR
H49B H 0.2287 0.4723 0.5260 0.104 Uiso 1 1 calc GR
H49C H 0.3218 0.5429 0.5561 0.104 Uiso 1 1 calc GR
C46 C 0.3700(4) 0.3253(3) 0.39465(17) 0.0701(11) Uani 1 1 d .
H46A H 0.4229 0.2837 0.3765 0.105 Uiso 1 1 calc GR
H46B H 0.2972 0.2900 0.4037 0.105 Uiso 1 1 calc GR
H46C H 0.4168 0.3483 0.4244 0.105 Uiso 1 1 calc GR

loop_
_atom_site_aniso_label
_atom_site_aniso_U_11
_atom_site_aniso_U_22
_atom_site_aniso_U_33
_atom_site_aniso_U_23
_atom_site_aniso_U_13
_atom_site_aniso_U_12
O3 0.0775(18) 0.0501(15) 0.0784(19) 0.0103(13) -0.0059(14) 0.0022(14)
C6 0.0229(11) 0.0324(13) 0.0236(11) 0.0006(10) 0.0072(9) 0.0017(10)
C2 0.0245(12) 0.0384(15) 0.0349(13) 0.0069(11) -0.0013(10) -0.0019(11)
C7 0.0248(12) 0.0304(13) 0.0251(11) -0.0049(10) 0.0085(9) 0.0010(10)
C5 0.0260(12) 0.0350(13) 0.0217(11) -0.0039(10) 0.0061(9) -0.0007(10)
C8 0.0207(11) 0.0324(13) 0.0299(12) -0.0035(10) 0.0096(9) -0.0004(10)
C9 0.0229(11) 0.0304(13) 0.0288(12) -0.0025(10) 0.0066(9) -0.0048(10)
C26 0.0323(13) 0.0301(13) 0.0269(12) -0.0033(10) 0.0080(10) -0.0011(11)
C10 0.0265(12) 0.0293(13) 0.0290(12) 0.0003(10) 0.0073(9) -0.0016(10)
C21 0.0186(11) 0.0326(13) 0.0374(13) -0.0029(11) 0.0041(9) -0.0030(10)
C17 0.0200(11) 0.0345(13) 0.0280(12) 0.0037(10) 0.0057(9) 0.0027(10)
C36 0.0232(11) 0.0392(14) 0.0256(12) 0.0048(10) 0.0050(9) -0.0010(10)
C19 0.0176(10) 0.0381(14) 0.0271(12) 0.0021(10) 0.0033(9) -0.0036(10)
C18 0.0186(11) 0.0394(14) 0.0257(11) 0.0086(10) 0.0037(9) 0.0007(10)
C25 0.0302(13) 0.0291(13) 0.0345(13) -0.0025(11) 0.0066(10) 0.0040(11)
C20 0.0240(12) 0.0352(14) 0.0258(12) 0.0003(10) 0.0045(9) -0.0029(10)
C37 0.0257(12) 0.0348(14) 0.0293(12) 0.0080(11) 0.0062(9) -0.0026(11)
C14 0.0394(14) 0.0261(13) 0.0268(12) 0.0002(10) 0.0119(10) 0.0044(11)
C13 0.0455(15) 0.0254(13) 0.0274(12) -0.0041(10) 0.0137(11) 0.0014(11)
C11 0.0329(13) 0.0281(13) 0.0299(12) -0.0022(10) 0.0063(10) -0.0067(11)
C24 0.0251(12) 0.0327(13) 0.0317(12) -0.0054(11) 0.0076(10) 0.0038(10)
C15 0.0391(14) 0.0264(13) 0.0274(12) -0.0015(10) 0.0121(10) 0.0070(11)
C28 0.0309(13) 0.0357(14) 0.0304(13) -0.0022(11) 0.0022(10) -0.0068(11)
C33 0.0444(15) 0.0283(13) 0.0247(12) -0.0012(10) 0.0126(10) 0.0004(11)
C38 0.0214(11) 0.0366(14) 0.0330(13) 0.0024(11) 0.0055(10) -0.0049(10)
C16 0.0333(13) 0.0368(14) 0.0309(13) 0.0050(11) 0.0131(10) 0.0085(11)
O1 0.0703(18) 0.103(2) 0.088(2) 0.0427(19) -0.0327(16) -0.0263(17)
C47 0.0362(14) 0.0351(14) 0.0274(12) -0.0001(11) 0.0104(10) -0.0025(11)
C27 0.0220(12) 0.0385(15) 0.0368(14) 0.0037(11) -0.0020(10) -0.0029(11)
C12 0.0417(14) 0.0288(13) 0.0278(12) -0.0030(10) 0.0075(11) -0.0027(11)
C32 0.0505(16) 0.0350(15) 0.0216(12) -0.0002(10) 0.0090(11) 0.0003(12)
C35 0.0339(14) 0.0441(16) 0.0268(12) 0.0073(11) 0.0074(10) -0.0020(12)
C31 0.0486(16) 0.0341(14) 0.0242(12) -0.0048(11) 0.0083(11) -0.0004(12)
C4 0.0320(13) 0.0408(16) 0.0357(14) -0.0045(12) 0.0037(11) 0.0006(12)
C23 0.0285(13) 0.0347(15) 0.0504(16) -0.0051(13) 0.0068(12) 0.0052(11)
C44 0.0471(16) 0.0268(13) 0.0339(13) -0.0024(11) 0.0156(12) 0.0001(12)
C50 0.0277(12) 0.0421(15) 0.0256(12) 0.0026(11) 0.0044(9) -0.0011(11)
C22 0.0265(13) 0.0413(16) 0.0465(16) -0.0026(13) 0.0018(11) 0.0070(12)
C41 0.0379(14) 0.0409(16) 0.0364(14) 0.0055(12) 0.0086(11) 0.0077(13)
C34 0.0508(17) 0.0403(16) 0.0293(13) 0.0005(12) 0.0153(12) -0.0025(13)
C51 0.0335(14) 0.0451(16) 0.0358(14) 0.0029(12) 0.0046(11) 0.0014(12)
C45 0.0543(18) 0.0360(15) 0.0423(16) 0.0015(13) 0.0136(13) -0.0100(14)
C40 0.0399(15) 0.0315(15) 0.0569(18) -0.0036(13) 0.0158(13) -0.0033(12)
C48 0.0474(17) 0.0406(16) 0.0429(16) 0.0029(13) 0.0184(13) -0.0066(14)
C30 0.0527(18) 0.0547(19) 0.0265(13) -0.0027(13) 0.0038(12) -0.0055(15)
C39 0.0528(18) 0.0357(15) 0.0468(17) -0.0014(13) 0.0209(14) -0.0123(14)
C29 0.0488(17) 0.0513(18) 0.0334(14) -0.0023(13) -0.0030(12) -0.0001(15)
C52 0.0445(17) 0.057(2) 0.0493(18) 0.0057(16) -0.0066(14) 0.0085(15)
C42 0.0490(18) 0.0423(17) 0.0531(18) -0.0022(14) 0.0041(14) 0.0079(14)
C43 0.064(2) 0.0448(19) 0.075(2) 0.0122(18) 0.0072(19) 0.0175(17)
C49 0.079(3) 0.053(2) 0.078(3) 0.025(2) 0.018(2) -0.009(2)
C46 0.082(3) 0.060(2) 0.070(2) 0.028(2) 0.015(2) -0.017(2)

loop_
_atom_type_symbol
_atom_type_description
_atom_type_scat_dispersion_real
_atom_type_scat_dispersion_imag
_atom_type_scat_source
C C 0.0181 0.0091 'International Tables Vol C Tables 4.2.6.8 and 6.1.1.4'
H H 0.0000 0.0000 'International Tables Vol C Tables 4.2.6.8 and 6.1.1.4'
O O 0.0492 0.0322 'International Tables Vol C Tables 4.2.6.8 and 6.1.1.4'

loop_
_geom_angle_atom_site_label_1
_geom_angle_atom_site_label_2
_geom_angle_atom_site_label_3
_geom_angle
C7 C6 C5 121.7(2)
O3 C2 C4 118.3(3)
O1 C2 O3 123.6(3)
O1 C2 C4 118.1(3)
C6 C7 C8 122.5(2)
C6 C7 C24 118.7(2)
C24 C7 C8 118.5(2)
C6 C5 C20 121.9(2)
C26 C5 C6 119.7(2)
C26 C5 C20 118.0(2)
C7 C8 C9 103.86(19)
C47 C8 C7 115.4(2)
C47 C8 C9 114.6(2)
C10 C9 C8 121.1(2)
C10 C9 C21 118.5(2)
C21 C9 C8 119.9(2)
C5 C26 C25 118.2(2)
C5 C26 C40 122.1(2)
C25 C26 C40 119.7(2)
C9 C10 C11 123.6(2)
C9 C21 C22 123.8(2)
C27 C21 C9 117.7(2)
C27 C21 C22 118.5(2)
C36 C17 C16 119.7(2)
C18 C17 C36 118.3(2)
C18 C17 C16 121.8(2)
C17 C36 C35 122.6(2)
C37 C36 C17 118.5(2)
C37 C36 C35 118.9(2)
C18 C19 C20 122.3(2)
C18 C19 C38 119.0(2)
C38 C19 C20 118.3(2)
C19 C18 C17 122.8(2)
C24 C25 C26 122.6(2)
C5 C20 C19 104.42(19)
C50 C20 C5 115.2(2)
C50 C20 C19 115.7(2)
C36 C37 C38 123.2(2)
C13 C14 C15 122.3(2)
C14 C13 C12 122.2(2)
C14 C13 C31 119.2(2)
C31 C13 C12 118.2(3)
C10 C11 C28 118.1(2)
C10 C11 C12 120.8(2)
C28 C11 C12 120.6(2)
C7 C24 C23 120.1(2)
C25 C24 C7 119.0(2)
C25 C24 C23 120.8(2)
C14 C15 C33 118.6(3)
C14 C15 C16 122.4(2)
C33 C15 C16 118.4(2)
C11 C28 C29 124.7(3)
C27 C28 C11 117.9(2)
C27 C28 C29 117.4(3)
C15 C33 C34 119.5(3)
C32 C33 C15 118.7(2)
C32 C33 C34 121.7(2)
C19 C38 C39 121.6(2)
C37 C38 C19 118.1(2)
C37 C38 C39 120.3(2)
C17 C16 C15 104.3(2)
C17 C16 C41 114.5(2)
C41 C16 C15 116.5(2)
C48 C47 C8 113.9(2)
C21 C27 C28 124.2(2)
C13 C12 C11 105.0(2)
C13 C12 C44 114.7(2)
C44 C12 C11 115.5(2)
C33 C32 C31 123.0(2)
C36 C35 C34 120.7(2)
C13 C31 C30 119.7(3)
C32 C31 C13 118.2(3)
C32 C31 C30 122.1(2)
C24 C23 C22 117.0(2)
C12 C44 C45 113.2(3)
C20 C50 C51 112.7(2)
C21 C22 C23 119.7(2)
C42 C41 C16 113.0(2)
C33 C34 C35 117.1(2)
C52 C51 C50 112.4(2)
C46 C45 C44 112.6(3)
C26 C40 C39 119.6(2)
C49 C48 C47 113.0(3)
C31 C30 C29 116.6(2)
C38 C39 C40 119.7(2)
C28 C29 C30 120.1(3)
C41 C42 C43 112.3(3)

loop_
_geom_bond_atom_site_label_1
_geom_bond_atom_site_label_2
_geom_bond_distance
O3 C2 1.229(4)
C6 C7 1.392(3)
C6 C5 1.398(4)
C2 O1 1.216(4)
C2 C4 1.458(4)
C7 C8 1.529(3)
C7 C24 1.405(4)
C5 C26 1.393(4)
C5 C20 1.523(3)
C8 C9 1.539(3)
C8 C47 1.528(4)
C9 C10 1.390(4)
C9 C21 1.401(4)
C26 C25 1.396(4)
C26 C40 1.515(4)
C10 C11 1.393(4)
C21 C27 1.390(4)
C21 C22 1.515(4)
C17 C36 1.404(4)
C17 C18 1.398(3)
C17 C16 1.512(4)
C36 C37 1.385(4)
C36 C35 1.519(3)
C19 C18 1.383(4)
C19 C20 1.531(3)
C19 C38 1.402(4)
C25 C24 1.386(4)
C20 C50 1.521(4)
C37 C38 1.393(4)
C14 C13 1.386(4)
C14 C15 1.395(4)
C13 C12 1.526(4)
C13 C31 1.403(4)
C11 C28 1.404(4)
C11 C12 1.531(4)
C24 C23 1.513(4)
C15 C33 1.402(4)
C15 C16 1.533(4)
C28 C27 1.392(4)
C28 C29 1.519(4)
C33 C32 1.385(4)
C33 C34 1.518(4)
C38 C39 1.507(4)
C16 C41 1.527(4)
C47 C48 1.523(4)
C12 C44 1.529(4)
C32 C31 1.391(4)
C35 C34 1.532(4)
C31 C30 1.511(4)
C23 C22 1.529(4)
C44 C45 1.533(4)
C50 C51 1.531(4)
C41 C42 1.504(4)
C51 C52 1.505(4)
C45 C46 1.503(5)
C40 C39 1.531(4)
C48 C49 1.512(5)
C30 C29 1.537(4)
C42 C43 1.514(5)
